data_4030859
loop_
_publ_author_name
'Simon, M.'
'Meyer, G.'

_publ_section_title
;
 Action of ammonium chloride and bromide on vanadium, niobium and
 tantalum: synthesis and crystal structures of (NH4)2[V(NH3)X5],
 (NH4)6[{M5(NH)4}X17], (NH4)2[Ta2NX10] (X = Cl, Br)
;
_journal_name_full 'European Journal of Solid State and Inorganic Chemistry'
_journal_page_first 73
_journal_page_last 84
_journal_volume 34
_journal_year 1997
_chemical_formula_sum 'Br10 H12 N4 Ta2'
_chemical_formula_weight 1229.06
_space_group_IT_number 128
_symmetry_cell_setting tetragonal
_symmetry_Int_Tables_number 128
_symmetry_space_group_name_Hall '-P 4 2n'
_symmetry_space_group_name_H-M 'P 4/m n c'
_cell_angle_alpha 90
_cell_angle_beta 90
_cell_angle_gamma 90
_cell_formula_units_Z 2
_cell_length_a 7.2834(3)
_cell_length_b 7.2834(3)
_cell_length_c 19.403(1)
_cell_volume 1029.29(8)
_diffrn_ambient_temperature 293
_diffrn_radiation_probe x-ray
_diffrn_radiation_type MoK\a
_diffrn_radiation_wavelength 0.71073
_exptl_absorpt_coefficient_mu 29.889
_exptl_crystal_F_000 1048
_refine_ls_number_reflns 783
_refine_ls_R_factor_gt 0.0425
_refine_ls_wR_factor_gt 0.0820
_cod_data_source_file EJSSIC-1997-34-73-84-5.cif
_cod_data_source_block compound-5
_cod_original_cell_volume 1029.29(10)
_cod_original_formula_sum 'H12 Br10 N4 Ta2'
_cod_database_code 4030859

loop_
_symmetry_equiv_pos_site_id
_symmetry_equiv_pos_as_xyz
1 x,y,z
2 -y,x,z
3 -x,-y,z
4 y,-x,z
5 1/2+x,1/2-y,1/2-z
6 1/2+y,1/2+x,1/2-z
7 1/2-x,1/2+y,1/2-z
8 1/2-y,1/2-x,1/2-z
9 -x,-y,-z
10 y,-x,-z
11 x,y,-z
12 -y,x,-z
13 1/2-x,1/2+y,1/2+z
14 1/2-y,1/2-x,1/2+z
15 1/2+x,1/2-y,1/2+z
16 1/2+y,1/2+x,1/2+z

loop_
_atom_site_label
_atom_site_type_symbol
_atom_site_thermal_displace_type
_atom_site_fract_x
_atom_site_fract_y
_atom_site_fract_z
_atom_site_occupancy
_atom_site_U_iso_or_equiv
_atom_site_attached_hydrogens
Ta Ta Uiso 0.00000 0.00000 0.09935(4) 1.000 0.0290(2) 0
Br1 Br Uiso 0.18830(10) 0.28990(10) 0.10564(6) 1.000 0.0487(3) 0
Br2 Br Uiso 0.00000 0.00000 0.23814(9) 1.000 0.0448(5) 0
N1 N Uiso 0.00000 0.00000 0.00000 1.000 0.042(5) 0
N2 N Uiso 0.00000 0.00000 0.50000 1.000 0.049(6) 4
N3 N Uiso 0.00000 0.50000 0.25000 1.000 0.057(5) 4

loop_
_atom_type_symbol
_atom_type_description
_atom_type_scat_dispersion_real
_atom_type_scat_dispersion_imag
_atom_type_scat_source
Br Br -0.2901 2.4595 'International Tables Vol C Tables 4.2.6.8 and 6.1.1.4'
N N 0.0061 0.0033 'International Tables Vol C Tables 4.2.6.8 and 6.1.1.4'
Ta Ta -0.7052 6.5227 'International Tables Vol C Tables 4.2.6.8 and 6.1.1.4'

loop_
_geom_angle_atom_site_label_1
_geom_angle_atom_site_label_2
_geom_angle_atom_site_label_3
_geom_angle
_geom_angle_site_symmetry_1
_geom_angle_site_symmetry_3
_geom_angle_publ_flag
Br1 Ta Br2 87.23(3) . . yes
Br1 Ta N1 92.78(3) . . yes
Br1 Ta Br1 89.87(2) . 2_555 yes
Br1 Ta Br1 174.45(5) . 3_555 yes
Br1 Ta Br1 89.87(2) . 4_555 yes
Br2 Ta N1 180.00(2) . . yes
Br1 Ta Br2 87.23(3) 2_555 . yes
Br1 Ta Br2 87.23(3) 3_555 . yes
Br1 Ta Br2 87.23(3) 4_555 . yes
Br1 Ta N1 92.78(3) 2_555 . yes
Br1 Ta N1 92.78(3) 3_555 . yes
Br1 Ta N1 92.78(3) 4_555 . yes
Br1 Ta Br1 89.87(2) 2_555 3_555 yes
Br1 Ta Br1 174.45(5) 2_555 4_555 yes
Br1 Ta Br1 89.87(2) 3_555 4_555 yes
Ta N1 Ta 180.00 . 9_555 yes

loop_
_geom_bond_atom_site_label_1
_geom_bond_atom_site_label_2
_geom_bond_distance
_geom_bond_site_symmetry_2
_geom_bond_publ_flag
Ta Br1 2.5207(7) . yes
Ta Br2 2.6929(19) . yes
Ta N1 1.9277(8) . yes
Ta Br1 2.5207(7) 2_555 yes
Ta Br1 2.5207(7) 3_555 yes
Ta Br1 2.5207(7) 4_555 yes
